data_7040551
loop_
_publ_author_name
'Ramalakshmi, Rongala'
'Maheswari, K.'
'Sharmila, Dudekula'
'Paul, Anamika'
'Roisnel, Thierry'
'Halet, Jean-Fran\,cois'
'Ghosh, Sundargopal'

_publ_section_title
;
 Reactivity of cyclopentadienyl transition metal(ii) complexes with borate
 ligands: structural characterization of the toluene-activated molybdenum
 complex [Cp*Mo(CO)2(\h(3)-CH2C6H5)].
;
_journal_issue 41
_journal_name_full 'Dalton transactions (Cambridge, England : 2003)'
_journal_page_first 16317
_journal_page_last 16324
_journal_paper_doi 10.1039/c6dt02641a
_journal_volume 45
_journal_year 2016
_chemical_formula_sum 'C19 H19 Mo N O2 S2'
_chemical_formula_weight 453.41
_space_group_crystal_system triclinic
_space_group_IT_number 2
_space_group_name_Hall '-P 1'
_space_group_name_H-M_alt 'P -1'
_symmetry_space_group_name_Hall '-P 1'
_symmetry_space_group_name_H-M 'P -1'
_atom_sites_solution_hydrogens geom
_audit_creation_method SHELXL-2014/7
_audit_update_record
;
2016-02-02 deposited with the CCDC.
2016-09-02 downloaded from the CCDC.
;
_cell_angle_alpha 77.412(2)
_cell_angle_beta 88.615(2)
_cell_angle_gamma 66.580(2)
_cell_formula_units_Z 2
_cell_length_a 7.6144(3)
_cell_length_b 8.3214(4)
_cell_length_c 16.6856(7)
_cell_measurement_reflns_used 5247
_cell_measurement_temperature 293(2)
_cell_measurement_theta_max 27.31
_cell_measurement_theta_min 2.51
_cell_volume 944.52(7)
_computing_cell_refinement 'APEX2/SAINT (Bruker, 2004)'
_computing_data_collection 'APEX2 (Bruker, 2004)'
_computing_data_reduction 'SAINT/XPREP (Bruker, 2004)'
_computing_molecular_graphics 'ORTEP3 (Farrugia, 1997) and Mercury (Bruno et al., 2002)'
_computing_publication_material 'SHELXL-2014 (Sheldrick, 2014)'
_computing_structure_refinement 'SHELXL-2014 (Sheldrick, 2014)'
_computing_structure_solution 'SIR92 (Altornare et al., 1993)'
_diffrn_ambient_temperature 293(2)
_diffrn_measured_fraction_theta_full 0.995
_diffrn_measured_fraction_theta_max 0.994
_diffrn_measurement_device_type 'Bruker axs kappa apex2 CCD diffractometer'
_diffrn_measurement_method '\w and \f scan'
_diffrn_radiation_type MoK\a
_diffrn_radiation_wavelength 0.71073
_diffrn_reflns_av_R_equivalents 0.0390
_diffrn_reflns_av_unetI/netI 0.0479
_diffrn_reflns_Laue_measured_fraction_full 0.995
_diffrn_reflns_Laue_measured_fraction_max 0.994
_diffrn_reflns_limit_h_max 9
_diffrn_reflns_limit_h_min -9
_diffrn_reflns_limit_k_max 10
_diffrn_reflns_limit_k_min -10
_diffrn_reflns_limit_l_max 21
_diffrn_reflns_limit_l_min -21
_diffrn_reflns_number 14846
_diffrn_reflns_point_group_measured_fraction_full 0.995
_diffrn_reflns_point_group_measured_fraction_max 0.994
_diffrn_reflns_theta_full 25.242
_diffrn_reflns_theta_max 27.479
_diffrn_reflns_theta_min 2.922
_diffrn_source 'Sealed tube'
_exptl_absorpt_coefficient_mu 0.927
_exptl_absorpt_correction_T_max 0.931
_exptl_absorpt_correction_T_min 0.820
_exptl_absorpt_correction_type multi-scan
_exptl_crystal_colour orange
_exptl_crystal_density_diffrn 1.594
_exptl_crystal_description plate
_exptl_crystal_F_000 460
_exptl_crystal_size_max 0.150
_exptl_crystal_size_mid 0.100
_exptl_crystal_size_min 0.100
_refine_diff_density_max 0.612
_refine_diff_density_min -0.497
_refine_diff_density_rms 0.096
_refine_ls_extinction_method none
_refine_ls_goodness_of_fit_ref 1.052
_refine_ls_hydrogen_treatment constr
_refine_ls_matrix_type full
_refine_ls_number_parameters 231
_refine_ls_number_reflns 4307
_refine_ls_number_restraints 0
_refine_ls_restrained_S_all 1.052
_refine_ls_R_factor_all 0.0410
_refine_ls_R_factor_gt 0.0342
_refine_ls_shift/su_max 0.000
_refine_ls_shift/su_mean 0.000
_refine_ls_structure_factor_coef Fsqd
_refine_ls_weighting_details 'w=1/[\s^2^(Fo^2^)+(0.0346P)^2^+0.1266P] where P=(Fo^2^+2Fc^2^)/3'
_refine_ls_weighting_scheme calc
_refine_ls_wR_factor_gt 0.0705
_refine_ls_wR_factor_ref 0.0732
_reflns_Friedel_coverage 0.000
_reflns_number_gt 3774
_reflns_number_total 4307
_reflns_threshold_expression 'I > 2\s(I)'
_cod_data_source_file c6dt02641a2.cif
_cod_data_source_block MOBE
_cod_depositor_comments 'Adding full bibliography for 7040550--7040553.cif.'
_cod_database_code 7040551
_shelx_shelxl_version_number 2014/7
_shelx_space_group_comment
;
The symmetry employed for this shelxl refinement is uniquely defined
by the following loop, which should always be used as a source of
symmetry information in preference to the above space-group names.
They are only intended as comments.
;
_shelx_estimated_absorpt_t_min 0.873
_shelx_estimated_absorpt_t_max 0.913

loop_
_space_group_symop_operation_xyz
'x, y, z'
'-x, -y, -z'

loop_
_atom_site_label
_atom_site_type_symbol
_atom_site_fract_x
_atom_site_fract_y
_atom_site_fract_z
_atom_site_U_iso_or_equiv
_atom_site_adp_type
_atom_site_occupancy
_atom_site_site_symmetry_order
_atom_site_calc_flag
_atom_site_refinement_flags_posn
_atom_site_refinement_flags_adp
C1 C 0.2036(3) -0.0478(3) 0.41483(15) 0.0192(5) Uani 1 1 d . .
C2 C 0.1986(3) -0.1869(3) 0.37812(14) 0.0164(5) Uani 1 1 d . .
C3 C 0.1012(3) -0.1034(3) 0.29823(15) 0.0188(5) Uani 1 1 d . .
C4 C 0.0404(3) 0.0866(3) 0.28643(16) 0.0214(6) Uani 1 1 d . .
C5 C 0.1010(3) 0.1212(3) 0.35779(16) 0.0219(6) Uani 1 1 d . .
C6 C 0.2764(4) -0.0719(4) 0.50130(15) 0.0277(6) Uani 1 1 d . .
H6A H 0.1718 -0.0521 0.5365 0.042 Uiso 1 1 calc R U
H6B H 0.3320 0.0128 0.5025 0.042 Uiso 1 1 calc R U
H6C H 0.3718 -0.1920 0.5201 0.042 Uiso 1 1 calc R U
C7 C 0.2599(4) -0.3819(3) 0.42021(16) 0.0261(6) Uani 1 1 d . .
H7A H 0.1515 -0.4015 0.4434 0.039 Uiso 1 1 calc R U
H7B H 0.3574 -0.4140 0.4632 0.039 Uiso 1 1 calc R U
H7C H 0.3101 -0.4548 0.3809 0.039 Uiso 1 1 calc R U
C8 C 0.0418(4) -0.1958(4) 0.24253(17) 0.0300(6) Uani 1 1 d . .
H8A H -0.0858 -0.1872 0.2530 0.045 Uiso 1 1 calc R U
H8B H 0.1288 -0.3201 0.2529 0.045 Uiso 1 1 calc R U
H8C H 0.0444 -0.1389 0.1862 0.045 Uiso 1 1 calc R U
C9 C -0.0711(4) 0.2272(4) 0.21213(18) 0.0346(7) Uani 1 1 d . .
H9A H -0.2049 0.2752 0.2220 0.052 Uiso 1 1 calc R U
H9B H -0.0532 0.1742 0.1653 0.052 Uiso 1 1 calc R U
H9C H -0.0264 0.3222 0.2016 0.052 Uiso 1 1 calc R U
C10 C 0.0493(4) 0.3040(4) 0.3752(2) 0.0389(8) Uani 1 1 d . .
H10A H 0.0569 0.3856 0.3261 0.058 Uiso 1 1 calc R U
H10B H 0.1370 0.2956 0.4178 0.058 Uiso 1 1 calc R U
H10C H -0.0790 0.3474 0.3927 0.058 Uiso 1 1 calc R U
C11 C 0.5033(4) -0.2723(3) 0.25235(16) 0.0253(6) Uani 1 1 d . .
C13 C 0.6188(4) -0.2091(3) 0.37193(15) 0.0214(5) Uani 1 1 d . .
C22 C 0.3186(3) 0.1369(3) 0.09578(15) 0.0222(6) Uani 1 1 d . .
C23 C 0.2700(4) 0.0244(4) 0.05755(16) 0.0301(6) Uani 1 1 d . .
H23 H 0.2761 -0.0864 0.0872 0.036 Uiso 1 1 calc R U
C24 C 0.2127(4) 0.0828(4) -0.02545(18) 0.0374(7) Uani 1 1 d . .
H24 H 0.1779 0.0112 -0.0518 0.045 Uiso 1 1 calc R U
C25 C 0.2066(5) 0.2477(5) -0.07012(19) 0.0438(8) Uani 1 1 d . .
H25 H 0.1670 0.2840 -0.1258 0.053 Uiso 1 1 calc R U
C26 C 0.2574(4) 0.3577(4) -0.03394(17) 0.0375(7) Uani 1 1 d . .
H26 H 0.2537 0.4671 -0.0643 0.045 Uiso 1 1 calc R U
C27 C 0.3142(4) 0.3002(4) 0.04933(16) 0.0286(6) Uani 1 1 d . .
C28 C 0.4191(4) 0.2302(3) 0.19582(16) 0.0232(6) Uani 1 1 d . .
N21 N 0.3780(3) 0.1012(3) 0.17829(12) 0.0212(5) Uani 1 1 d . .
O12 O 0.5678(3) -0.3987(3) 0.22750(13) 0.0412(5) Uani 1 1 d . .
O14 O 0.7542(3) -0.2994(2) 0.41500(12) 0.0318(5) Uani 1 1 d . .
S1 S 0.38894(11) 0.40915(9) 0.11185(4) 0.03299(18) Uani 1 1 d . .
S2 S 0.48917(10) 0.19488(9) 0.29698(4) 0.02556(16) Uani 1 1 d . .
Mo1 Mo 0.38229(3) -0.06159(3) 0.30113(2) 0.01502(8) Uani 1 1 d . .

loop_
_atom_site_aniso_label
_atom_site_aniso_U_11
_atom_site_aniso_U_22
_atom_site_aniso_U_33
_atom_site_aniso_U_23
_atom_site_aniso_U_13
_atom_site_aniso_U_12
C1 0.0190(12) 0.0238(13) 0.0207(13) -0.0092(10) 0.0047(10) -0.0125(10)
C2 0.0169(12) 0.0155(11) 0.0185(13) -0.0032(9) 0.0016(9) -0.0085(9)
C3 0.0169(12) 0.0213(12) 0.0203(13) -0.0042(10) 0.0016(10) -0.0099(10)
C4 0.0133(11) 0.0205(12) 0.0260(14) -0.0007(10) 0.0050(10) -0.0047(10)
C5 0.0188(12) 0.0171(12) 0.0314(15) -0.0084(11) 0.0112(11) -0.0079(10)
C6 0.0300(14) 0.0430(16) 0.0207(14) -0.0133(12) 0.0090(11) -0.0229(13)
C7 0.0295(14) 0.0189(13) 0.0298(15) -0.0029(11) 0.0024(11) -0.0110(11)
C8 0.0318(15) 0.0447(17) 0.0249(15) -0.0123(13) 0.0025(12) -0.0249(13)
C9 0.0195(13) 0.0311(15) 0.0380(17) 0.0054(13) 0.0017(12) -0.0013(12)
C10 0.0424(17) 0.0228(14) 0.055(2) -0.0173(14) 0.0218(15) -0.0133(13)
C11 0.0257(13) 0.0230(13) 0.0238(14) 0.0000(11) 0.0052(11) -0.0091(11)
C13 0.0256(13) 0.0189(12) 0.0221(14) -0.0078(10) 0.0055(11) -0.0100(11)
C22 0.0204(13) 0.0284(14) 0.0196(14) -0.0025(11) 0.0016(10) -0.0133(11)
C23 0.0354(16) 0.0392(16) 0.0222(15) -0.0053(12) 0.0028(12) -0.0227(13)
C24 0.0476(19) 0.0518(19) 0.0264(16) -0.0116(14) 0.0014(13) -0.0326(16)
C25 0.0494(19) 0.064(2) 0.0227(16) 0.0031(15) -0.0079(14) -0.0345(18)
C26 0.0433(18) 0.0491(18) 0.0232(16) 0.0069(13) -0.0054(13) -0.0291(15)
C27 0.0300(15) 0.0346(15) 0.0236(15) -0.0012(12) -0.0016(11) -0.0182(12)
C28 0.0251(13) 0.0256(13) 0.0231(14) -0.0048(11) 0.0038(11) -0.0149(11)
N21 0.0227(11) 0.0252(11) 0.0178(11) -0.0033(9) 0.0014(9) -0.0126(9)
O12 0.0542(13) 0.0295(11) 0.0406(13) -0.0166(10) 0.0122(10) -0.0135(10)
O14 0.0278(10) 0.0278(10) 0.0321(11) -0.0037(8) -0.0074(8) -0.0044(8)
S1 0.0463(4) 0.0311(4) 0.0266(4) 0.0039(3) -0.0052(3) -0.0256(3)
S2 0.0340(4) 0.0297(4) 0.0207(3) -0.0043(3) 0.0014(3) -0.0214(3)
Mo1 0.01527(11) 0.01487(11) 0.01577(13) -0.00398(8) 0.00246(8) -0.00676(8)

loop_
_atom_type_symbol
_atom_type_description
_atom_type_scat_dispersion_real
_atom_type_scat_dispersion_imag
_atom_type_scat_source
C C 0.0033 0.0016 'International Tables Vol C Tables 4.2.6.8 and 6.1.1.4'
H H 0.0000 0.0000 'International Tables Vol C Tables 4.2.6.8 and 6.1.1.4'
N N 0.0061 0.0033 'International Tables Vol C Tables 4.2.6.8 and 6.1.1.4'
O O 0.0106 0.0060 'International Tables Vol C Tables 4.2.6.8 and 6.1.1.4'
S S 0.1246 0.1234 'International Tables Vol C Tables 4.2.6.8 and 6.1.1.4'
Mo Mo -1.6832 0.6857 'International Tables Vol C Tables 4.2.6.8 and 6.1.1.4'

loop_
_geom_angle_atom_site_label_1
_geom_angle_atom_site_label_2
_geom_angle_atom_site_label_3
_geom_angle
C2 C1 C5 107.2(2)
C2 C1 C6 126.1(2)
C5 C1 C6 126.1(2)
C2 C1 Mo1 70.67(13)
C5 C1 Mo1 75.61(14)
C6 C1 Mo1 125.82(17)
C3 C2 C1 107.8(2)
C3 C2 C7 125.6(2)
C1 C2 C7 126.1(2)
C3 C2 Mo1 72.86(14)
C1 C2 Mo1 72.81(13)
C7 C2 Mo1 126.31(16)
C4 C3 C2 108.3(2)
C4 C3 C8 125.2(2)
C2 C3 C8 125.7(2)
C4 C3 Mo1 75.55(14)
C2 C3 Mo1 70.77(13)
C8 C3 Mo1 127.77(17)
C5 C4 C3 108.1(2)
C5 C4 C9 125.3(2)
C3 C4 C9 126.6(2)
C5 C4 Mo1 73.07(13)
C3 C4 Mo1 69.07(13)
C9 C4 Mo1 124.21(17)
C4 C5 C1 108.6(2)
C4 C5 C10 125.7(2)
C1 C5 C10 125.4(2)
C4 C5 Mo1 72.58(13)
C1 C5 Mo1 68.77(13)
C10 C5 Mo1 129.33(18)
C1 C6 H6A 109.5
C1 C6 H6B 109.5
H6A C6 H6B 109.5
C1 C6 H6C 109.5
H6A C6 H6C 109.5
H6B C6 H6C 109.5
C2 C7 H7A 109.5
C2 C7 H7B 109.5
H7A C7 H7B 109.5
C2 C7 H7C 109.5
H7A C7 H7C 109.5
H7B C7 H7C 109.5
C3 C8 H8A 109.5
C3 C8 H8B 109.5
H8A C8 H8B 109.5
C3 C8 H8C 109.5
H8A C8 H8C 109.5
H8B C8 H8C 109.5
C4 C9 H9A 109.5
C4 C9 H9B 109.5
H9A C9 H9B 109.5
C4 C9 H9C 109.5
H9A C9 H9C 109.5
H9B C9 H9C 109.5
C5 C10 H10A 109.5
C5 C10 H10B 109.5
H10A C10 H10B 109.5
C5 C10 H10C 109.5
H10A C10 H10C 109.5
H10B C10 H10C 109.5
O12 C11 Mo1 175.9(2)
O14 C13 Mo1 177.5(2)
N21 C22 C27 114.0(2)
N21 C22 C23 126.2(2)
C27 C22 C23 119.9(2)
C24 C23 C22 118.2(3)
C24 C23 H23 120.9
C22 C23 H23 120.9
C23 C24 C25 120.8(3)
C23 C24 H24 119.6
C25 C24 H24 119.6
C26 C25 C24 121.7(3)
C26 C25 H25 119.2
C24 C25 H25 119.2
C25 C26 C27 117.7(3)
C25 C26 H26 121.1
C27 C26 H26 121.1
C26 C27 C22 121.7(3)
C26 C27 S1 128.2(2)
C22 C27 S1 110.10(19)
N21 C28 S2 114.31(19)
N21 C28 S1 114.50(19)
S2 C28 S1 131.19(16)
C28 N21 C22 112.3(2)
C28 N21 Mo1 101.76(15)
C22 N21 Mo1 144.44(17)
C28 S1 C27 89.10(12)
C28 S2 Mo1 78.52(9)
C13 Mo1 C11 76.52(10)
C13 Mo1 N21 123.12(9)
C11 Mo1 N21 86.28(9)
C13 Mo1 C2 94.90(9)
C11 Mo1 C2 92.09(9)
N21 Mo1 C2 140.13(8)
C13 Mo1 C3 128.69(9)
C11 Mo1 C3 87.96(10)
N21 Mo1 C3 103.79(8)
C2 Mo1 C3 36.37(8)
C13 Mo1 C1 90.49(9)
C11 Mo1 C1 126.23(9)
N21 Mo1 C1 139.70(8)
C2 Mo1 C1 36.51(8)
C3 Mo1 C1 60.30(8)
C13 Mo1 C4 149.45(10)
C11 Mo1 C4 117.51(10)
N21 Mo1 C4 86.20(8)
C2 Mo1 C4 59.47(8)
C3 Mo1 C4 35.38(8)
C1 Mo1 C4 59.11(8)
C13 Mo1 C5 120.04(9)
C11 Mo1 C5 146.32(10)
N21 Mo1 C5 104.08(8)
C2 Mo1 C5 59.35(8)
C3 Mo1 C5 58.57(8)
C1 Mo1 C5 35.62(8)
C4 Mo1 C5 34.35(9)
C13 Mo1 S2 84.47(7)
C11 Mo1 S2 127.82(8)
N21 Mo1 S2 64.59(6)
C2 Mo1 S2 138.15(6)
C3 Mo1 S2 138.68(6)
C1 Mo1 S2 101.67(6)
C4 Mo1 S2 103.38(6)
C5 Mo1 S2 84.83(6)

loop_
_geom_bond_atom_site_label_1
_geom_bond_atom_site_label_2
_geom_bond_distance
C1 C2 1.435(3)
C1 C5 1.440(3)
C1 C6 1.501(3)
C1 Mo1 2.305(2)
C2 C3 1.430(3)
C2 C7 1.504(3)
C2 Mo1 2.276(2)
C3 C4 1.428(3)
C3 C8 1.506(3)
C3 Mo1 2.304(2)
C4 C5 1.413(4)
C4 C9 1.502(3)
C4 Mo1 2.389(2)
C5 C10 1.504(3)
C5 Mo1 2.395(2)
C6 H6A 0.9600
C6 H6B 0.9600
C6 H6C 0.9600
C7 H7A 0.9600
C7 H7B 0.9600
C7 H7C 0.9600
C8 H8A 0.9600
C8 H8B 0.9600
C8 H8C 0.9600
C9 H9A 0.9600
C9 H9B 0.9600
C9 H9C 0.9600
C10 H10A 0.9600
C10 H10B 0.9600
C10 H10C 0.9600
C11 O12 1.135(3)
C11 Mo1 1.972(3)
C13 O14 1.153(3)
C13 Mo1 1.965(3)
C22 N21 1.390(3)
C22 C27 1.398(4)
C22 C23 1.402(4)
C23 C24 1.383(4)
C23 H23 0.9300
C24 C25 1.395(4)
C24 H24 0.9300
C25 C26 1.374(4)
C25 H25 0.9300
C26 C27 1.386(4)
C26 H26 0.9300
C27 S1 1.756(3)
C28 N21 1.321(3)
C28 S2 1.710(3)
C28 S1 1.752(3)
N21 Mo1 2.190(2)
S2 Mo1 2.5564(7)

loop_
_geom_torsion_atom_site_label_1
_geom_torsion_atom_site_label_2
_geom_torsion_atom_site_label_3
_geom_torsion_atom_site_label_4
_geom_torsion
C5 C1 C2 C3 2.4(3)
C6 C1 C2 C3 174.2(2)
Mo1 C1 C2 C3 -64.97(16)
C5 C1 C2 C7 -169.8(2)
C6 C1 C2 C7 2.0(4)
Mo1 C1 C2 C7 122.8(2)
C5 C1 C2 Mo1 67.38(16)
C6 C1 C2 Mo1 -120.8(2)
C1 C2 C3 C4 -1.9(3)
C7 C2 C3 C4 170.4(2)
Mo1 C2 C3 C4 -66.84(17)
C1 C2 C3 C8 -171.8(2)
C7 C2 C3 C8 0.5(4)
Mo1 C2 C3 C8 123.2(2)
C1 C2 C3 Mo1 64.93(16)
C7 C2 C3 Mo1 -122.8(2)
C2 C3 C4 C5 0.6(3)
C8 C3 C4 C5 170.6(2)
Mo1 C3 C4 C5 -63.06(17)
C2 C3 C4 C9 -178.6(2)
C8 C3 C4 C9 -8.6(4)
Mo1 C3 C4 C9 117.8(2)
C2 C3 C4 Mo1 63.69(16)
C8 C3 C4 Mo1 -126.3(2)
C3 C4 C5 C1 0.9(3)
C9 C4 C5 C1 -179.9(2)
Mo1 C4 C5 C1 -59.62(16)
C3 C4 C5 C10 -173.2(2)
C9 C4 C5 C10 6.0(4)
Mo1 C4 C5 C10 126.3(3)
C3 C4 C5 Mo1 60.51(16)
C9 C4 C5 Mo1 -120.3(2)
C2 C1 C5 C4 -2.1(3)
C6 C1 C5 C4 -173.9(2)
Mo1 C1 C5 C4 62.01(17)
C2 C1 C5 C10 172.0(2)
C6 C1 C5 C10 0.2(4)
Mo1 C1 C5 C10 -123.9(2)
C2 C1 C5 Mo1 -64.06(16)
C6 C1 C5 Mo1 124.1(2)
N21 C22 C23 C24 179.6(3)
C27 C22 C23 C24 -2.0(4)
C22 C23 C24 C25 1.0(4)
C23 C24 C25 C26 0.3(5)
C24 C25 C26 C27 -0.5(5)
C25 C26 C27 C22 -0.6(4)
C25 C26 C27 S1 179.3(2)
N21 C22 C27 C26 -179.6(3)
C23 C22 C27 C26 1.9(4)
N21 C22 C27 S1 0.5(3)
C23 C22 C27 S1 -178.04(19)
S2 C28 N21 C22 178.97(17)
S1 C28 N21 C22 -0.1(3)
S2 C28 N21 Mo1 9.3(2)
S1 C28 N21 Mo1 -169.80(13)
C27 C22 N21 C28 -0.3(3)
C23 C22 N21 C28 178.2(2)
C27 C22 N21 Mo1 162.2(2)
C23 C22 N21 Mo1 -19.4(4)
N21 C28 S1 C27 0.3(2)
S2 C28 S1 C27 -178.6(2)
C26 C27 S1 C28 179.7(3)
C22 C27 S1 C28 -0.4(2)
N21 C28 S2 Mo1 -7.93(17)
S1 C28 S2 Mo1 171.0(2)
